data_7042154
loop_
_publ_author_name
'Eck, Martin'
'W\"urtemberger-Pietsch, Sabrina'
'Eichhorn, Antonius'
'Berthel, Johannes H. J.'
'Bertermann, R\"udiger'
'Paul, Ursula S. D.'
'Schneider, Heidi'
'Friedrich, Alexandra'
'Kleeberg, Christian'
'Radius, Udo'
'Marder, Todd B.'

_publ_section_title
;
 B-B bond activation and NHC ring-expansion reactions of diboron(4)
 compounds, and accurate molecular structures of B2(NMe2)4, B2eg2, B2neop2
 and B2pin2.
;
_journal_issue 11
_journal_name_full 'Dalton transactions (Cambridge, England : 2003)'
_journal_page_first 3661
_journal_page_last 3680
_journal_paper_doi 10.1039/c7dt00334j
_journal_volume 46
_journal_year 2017
_chemical_formula_moiety 'C39 H46 B2 N2 O4, 0.5(C7 H8)'
_chemical_formula_sum 'C42.5 H50 B2 N2 O4'
_chemical_formula_weight 674.46
_space_group_crystal_system triclinic
_space_group_IT_number 2
_space_group_name_Hall '-P 1'
_space_group_name_H-M_alt 'P -1'
_symmetry_space_group_name_Hall '-P 1'
_symmetry_space_group_name_H-M 'P -1'
_atom_sites_solution_hydrogens geom
_audit_creation_method SHELXL-2014/6
_audit_update_record
;
2017-01-25 deposited with the CCDC.
2017-02-21 downloaded from the CCDC.
;
_cell_angle_alpha 90.354(4)
_cell_angle_beta 96.904(4)
_cell_angle_gamma 98.937(4)
_cell_formula_units_Z 4
_cell_length_a 12.395(2)
_cell_length_b 14.186(2)
_cell_length_c 23.450(4)
_cell_measurement_reflns_used 9350
_cell_measurement_temperature 100(2)
_cell_measurement_theta_max 26.0885
_cell_measurement_theta_min 2.284
_cell_volume 4042.4(11)
_computing_cell_refinement 'Saint+ ver. 7.68A (Bruker AXS)'
_computing_data_collection 'APEX2 ver. 2014.9 (Bruker AXS)'
_computing_data_reduction 'Saint+ ver. 7.68A (Bruker AXS)'
_computing_molecular_graphics 'XP ver. 5.1 (Bruker AXS, 1998)'
_computing_publication_material 'SHELXL-2014/7 (Sheldrick, 2014)'
_computing_structure_refinement 'SHELXL-2014/7 (Sheldrick, 2014)'
_computing_structure_solution 'SHELXL-2014/7 (Sheldrick, 2014)'
_diffrn_ambient_temperature 100(2)
_diffrn_measured_fraction_theta_full 1.000
_diffrn_measured_fraction_theta_max 0.998
_diffrn_measurement_device_type 'Bruker X8-APEX II'
_diffrn_radiation_monochromator helios
_diffrn_radiation_source 'rotating anode'
_diffrn_radiation_type MoK\a
_diffrn_radiation_wavelength 0.71073
_diffrn_reflns_av_R_equivalents 0.0207
_diffrn_reflns_av_unetI/netI 0.0276
_diffrn_reflns_Laue_measured_fraction_full 1.000
_diffrn_reflns_Laue_measured_fraction_max 0.998
_diffrn_reflns_limit_h_max 15
_diffrn_reflns_limit_h_min -15
_diffrn_reflns_limit_k_max 17
_diffrn_reflns_limit_k_min -17
_diffrn_reflns_limit_l_max 28
_diffrn_reflns_limit_l_min -28
_diffrn_reflns_number 45950
_diffrn_reflns_point_group_measured_fraction_full 1.000
_diffrn_reflns_point_group_measured_fraction_max 0.998
_diffrn_reflns_theta_full 26.000
_diffrn_reflns_theta_max 26.097
_diffrn_reflns_theta_min 1.453
_exptl_absorpt_coefficient_mu 0.069
_exptl_absorpt_correction_T_max 0.7453
_exptl_absorpt_correction_T_min 0.6912
_exptl_absorpt_correction_type analytical
_exptl_absorpt_process_details 'Sadabs 2014/4 (Bruker 2014)'
_exptl_crystal_colour colorless
_exptl_crystal_density_diffrn 1.108
_exptl_crystal_description block
_exptl_crystal_F_000 1444
_exptl_crystal_size_max 0.49
_exptl_crystal_size_mid 0.24
_exptl_crystal_size_min 0.12
_refine_diff_density_max 0.395
_refine_diff_density_min -0.307
_refine_diff_density_rms 0.040
_refine_ls_extinction_method none
_refine_ls_goodness_of_fit_ref 1.016
_refine_ls_hydrogen_treatment constr
_refine_ls_matrix_type full
_refine_ls_number_parameters 928
_refine_ls_number_reflns 16033
_refine_ls_number_restraints 0
_refine_ls_restrained_S_all 1.016
_refine_ls_R_factor_all 0.0560
_refine_ls_R_factor_gt 0.0413
_refine_ls_shift/su_max 0.000
_refine_ls_shift/su_mean 0.000
_refine_ls_structure_factor_coef Fsqd
_refine_ls_weighting_details 'w=1/[\s^2^(Fo^2^)+(0.0508P)^2^+1.5916P] where P=(Fo^2^+2Fc^2^)/3'
_refine_ls_weighting_scheme calc
_refine_ls_wR_factor_gt 0.1012
_refine_ls_wR_factor_ref 0.1095
_reflns_Friedel_coverage 0.000
_reflns_number_gt 12724
_reflns_number_total 16033
_reflns_threshold_expression 'I > 2\s(I)'
_cod_data_source_file c7dt00334j2.cif
_cod_data_source_block HS121
_cod_depositor_comments
;
Adding full bibliography for 7042146--7042160.cif.

2017-10-30
Z value and formula fixed to values more according to usual
chemical conventions.                 miguel
;
_cod_original_formula_sum 'C85 H100 B4 N4 O8'
_cod_original_formula_weight 1348.92
_cod_original_formula_moiety '2(C39 H46 B2 N2 O4), C7 H8'
_cod_original_formula_units_Z 2
_cod_original_cell_volume 4042.6(11)
_cod_database_code 7042154
_shelx_space_group_comment
;
The symmetry employed for this shelxl refinement is uniquely defined
by the following loop, which should always be used as a source of
symmetry information in preference to the above space-group names.
They are only intended as comments.
;
_shelxl_version_number 2014/6

loop_
_space_group_symop_operation_xyz
'x, y, z'
'-x, -y, -z'

loop_
_atom_site_label
_atom_site_type_symbol
_atom_site_fract_x
_atom_site_fract_y
_atom_site_fract_z
_atom_site_U_iso_or_equiv
_atom_site_adp_type
_atom_site_occupancy
_atom_site_site_symmetry_order
_atom_site_calc_flag
_atom_site_refinement_flags_posn
_atom_site_refinement_flags_adp
C1 C 0.57218(11) 0.19601(9) 0.23894(5) 0.0149(3) Uani 1 1 d . .
O1 O 0.49178(9) 0.09775(8) 0.36000(4) 0.0270(2) Uani 1 1 d . .
B1 B 0.51932(13) 0.04728(11) 0.31389(7) 0.0187(3) Uani 1 1 d . .
N1 N 0.63301(9) 0.28180(8) 0.24783(5) 0.0160(2) Uani 1 1 d . .
C2 C 0.57001(11) 0.35907(10) 0.22909(6) 0.0198(3) Uani 1 1 d . .
H2A H 0.6127 0.4065 0.2063 0.024 Uiso 1 1 calc R U
H2B H 0.5486 0.3920 0.2623 0.024 Uiso 1 1 calc R U
N2 N 0.47479(9) 0.20513(8) 0.20951(5) 0.0156(2) Uani 1 1 d . .
O2 O 0.48722(8) -0.05060(7) 0.32021(4) 0.0239(2) Uani 1 1 d . .
B2 B 0.60437(12) 0.09507(11) 0.26471(6) 0.0159(3) Uani 1 1 d . .
C3 C 0.46991(12) 0.30465(10) 0.19248(6) 0.0203(3) Uani 1 1 d . .
H3A H 0.4011 0.3255 0.2015 0.024 Uiso 1 1 calc R U
H3B H 0.4757 0.3126 0.1510 0.024 Uiso 1 1 calc R U
B3 B 0.36792(13) 0.52035(11) 0.28003(7) 0.0191(3) Uani 1 1 d . .
N3 N 0.49195(9) 0.70997(8) 0.21426(5) 0.0156(2) Uani 1 1 d . .
O3 O 0.61255(7) 0.02894(6) 0.21565(4) 0.0168(2) Uani 1 1 d . .
C4 C 0.74634(11) 0.30768(9) 0.27296(6) 0.0169(3) Uani 1 1 d . .
B4 B 0.34025(13) 0.55357(11) 0.20954(7) 0.0178(3) Uani 1 1 d . .
N4 N 0.32566(9) 0.73604(8) 0.18537(5) 0.0163(2) Uani 1 1 d . .
O4 O 0.71753(8) 0.11169(7) 0.29803(4) 0.0184(2) Uani 1 1 d . .
C5 C 0.82919(11) 0.30455(10) 0.23733(6) 0.0187(3) Uani 1 1 d . .
O5 O 0.36139(9) 0.57227(7) 0.32987(4) 0.0240(2) Uani 1 1 d . .
C6 C 0.93635(12) 0.34267(10) 0.26006(6) 0.0229(3) Uani 1 1 d . .
H6 H 0.9945 0.3427 0.2371 0.028 Uiso 1 1 calc R U
O6 O 0.37957(9) 0.42660(7) 0.29417(4) 0.0225(2) Uani 1 1 d . .
C7 C 0.95943(12) 0.38046(11) 0.31555(6) 0.0260(3) Uani 1 1 d . .
H7 H 1.0328 0.4075 0.3299 0.031 Uiso 1 1 calc R U
O7 O 0.21742(8) 0.53734(7) 0.19660(4) 0.0215(2) Uani 1 1 d . .
C8 C 0.87678(12) 0.37927(10) 0.35034(6) 0.0240(3) Uani 1 1 d . .
H8 H 0.8941 0.4037 0.3887 0.029 Uiso 1 1 calc R U
O8 O 0.37810(8) 0.49089(7) 0.16665(4) 0.0192(2) Uani 1 1 d . .
C9 C 0.76813(12) 0.34248(10) 0.32955(6) 0.0198(3) Uani 1 1 d . .
C10 C 0.80317(12) 0.26141(10) 0.17662(6) 0.0214(3) Uani 1 1 d . .
H10 H 0.7367 0.2114 0.1762 0.026 Uiso 1 1 calc R U
C11 C 0.89579(13) 0.21253(11) 0.15813(7) 0.0262(3) Uani 1 1 d . .
H11A H 0.8703 0.1780 0.1215 0.039 Uiso 1 1 calc R U
H11B H 0.9165 0.1675 0.1875 0.039 Uiso 1 1 calc R U
H11C H 0.9597 0.2608 0.1537 0.039 Uiso 1 1 calc R U
C85 C -0.0229(2) 0.07594(16) 0.57963(8) 0.0553(6) Uani 1 1 d . .
H85A H -0.1031 0.0692 0.5784 0.083 Uiso 1 1 calc R U
H85B H 0.0122 0.1175 0.6124 0.083 Uiso 1 1 calc R U
H85C H 0.0000 0.0130 0.5838 0.083 Uiso 1 1 calc R U
C84 C 0.12071(16) 0.13380(15) 0.51454(9) 0.0489(5) Uani 1 1 d . .
H84 H 0.1756 0.1153 0.5422 0.059 Uiso 1 1 calc R U
C83 C 0.15017(18) 0.17515(16) 0.46439(10) 0.0570(6) Uani 1 1 d . .
H83 H 0.2254 0.1853 0.4581 0.068 Uiso 1 1 calc R U
C82 C 0.07307(18) 0.20171(15) 0.42366(10) 0.0524(5) Uani 1 1 d . .
H82 H 0.0945 0.2304 0.3894 0.063 Uiso 1 1 calc R U
C81 C -0.03512(17) 0.18669(14) 0.43253(8) 0.0435(4) Uani 1 1 d . .
H81 H -0.0893 0.2044 0.4042 0.052 Uiso 1 1 calc R U
C80 C -0.06582(15) 0.14570(13) 0.48270(8) 0.0381(4) Uani 1 1 d . .
H80 H -0.1413 0.1356 0.4883 0.046 Uiso 1 1 calc R U
C79 C 0.01089(15) 0.11905(13) 0.52494(7) 0.0371(4) Uani 1 1 d . .
C78 C 0.28651(12) 0.45587(10) 0.12957(6) 0.0226(3) Uani 1 1 d . .
C77 C 0.28065(14) 0.40145(11) 0.08016(7) 0.0303(3) Uani 1 1 d . .
H77 H 0.3443 0.3811 0.0685 0.036 Uiso 1 1 calc R U
C76 C 0.17703(16) 0.37716(13) 0.04762(8) 0.0416(4) Uani 1 1 d . .
H76 H 0.1705 0.3397 0.0133 0.050 Uiso 1 1 calc R U
C75 C 0.08475(15) 0.40664(13) 0.06461(8) 0.0446(5) Uani 1 1 d . .
H75 H 0.0158 0.3896 0.0416 0.054 Uiso 1 1 calc R U
C74 C 0.09086(13) 0.46110(12) 0.11507(7) 0.0338(4) Uani 1 1 d . .
H74 H 0.0273 0.4813 0.1269 0.041 Uiso 1 1 calc R U
C73 C 0.19251(12) 0.48438(10) 0.14703(6) 0.0231(3) Uani 1 1 d . .
C72 C 0.37751(12) 0.42089(10) 0.35288(6) 0.0212(3) Uani 1 1 d . .
C71 C 0.38706(14) 0.34371(11) 0.38748(6) 0.0296(3) Uani 1 1 d . .
H71 H 0.3951 0.2833 0.3723 0.036 Uiso 1 1 calc R U
C70 C 0.38431(14) 0.35913(12) 0.44590(7) 0.0326(4) Uani 1 1 d . .
H70 H 0.3908 0.3080 0.4714 0.039 Uiso 1 1 calc R U
C69 C 0.37235(15) 0.44703(13) 0.46767(7) 0.0356(4) Uani 1 1 d . .
H69 H 0.3701 0.4548 0.5078 0.043 Uiso 1 1 calc R U
C68 C 0.36351(14) 0.52467(13) 0.43222(7) 0.0333(4) Uani 1 1 d . .
H68 H 0.3560 0.5854 0.4471 0.040 Uiso 1 1 calc R U
C67 C 0.36626(12) 0.50878(11) 0.37451(6) 0.0228(3) Uani 1 1 d . .
C66 C 0.28027(14) 0.65058(12) 0.04189(7) 0.0299(3) Uani 1 1 d . .
H66A H 0.2120 0.6126 0.0235 0.045 Uiso 1 1 calc R U
H66B H 0.3109 0.6160 0.0744 0.045 Uiso 1 1 calc R U
H66C H 0.3335 0.6619 0.0140 0.045 Uiso 1 1 calc R U
C65 C 0.21673(13) 0.80434(11) 0.01236(6) 0.0247(3) Uani 1 1 d . .
H65A H 0.2771 0.8224 -0.0108 0.037 Uiso 1 1 calc R U
H65B H 0.1933 0.8621 0.0267 0.037 Uiso 1 1 calc R U
H65C H 0.1547 0.7660 -0.0113 0.037 Uiso 1 1 calc R U
C64 C 0.25595(12) 0.74594(11) 0.06330(6) 0.0224(3) Uani 1 1 d . .
H64 H 0.3266 0.7823 0.0826 0.027 Uiso 1 1 calc R U
C63 C 0.15333(16) 0.81558(15) 0.29919(8) 0.0454(5) Uani 1 1 d . .
H63A H 0.1941 0.8696 0.2810 0.068 Uiso 1 1 calc R U
H63B H 0.1795 0.8170 0.3404 0.068 Uiso 1 1 calc R U
H63C H 0.0747 0.8201 0.2938 0.068 Uiso 1 1 calc R U
C62 C 0.11264(15) 0.63598(15) 0.30067(7) 0.0423(5) Uani 1 1 d . .
H62A H 0.0347 0.6416 0.2998 0.063 Uiso 1 1 calc R U
H62B H 0.1459 0.6340 0.3406 0.063 Uiso 1 1 calc R U
H62C H 0.1195 0.5772 0.2801 0.063 Uiso 1 1 calc R U
C61 C 0.17165(13) 0.72190(12) 0.27174(6) 0.0279(3) Uani 1 1 d . .
H61 H 0.2523 0.7191 0.2776 0.033 Uiso 1 1 calc R U
C60 C 0.17475(11) 0.73256(10) 0.10767(6) 0.0209(3) Uani 1 1 d . .
C59 C 0.06245(12) 0.72657(12) 0.09017(7) 0.0280(3) Uani 1 1 d . .
H59 H 0.0368 0.7287 0.0504 0.034 Uiso 1 1 calc R U
C58 C -0.01230(12) 0.71748(12) 0.12997(7) 0.0310(4) Uani 1 1 d . .
H58 H -0.0888 0.7123 0.1174 0.037 Uiso 1 1 calc R U
C57 C 0.02399(12) 0.71589(11) 0.18784(7) 0.0273(3) Uani 1 1 d . .
H57 H -0.0280 0.7111 0.2147 0.033 Uiso 1 1 calc R U
C56 C 0.13528(12) 0.72114(10) 0.20764(6) 0.0216(3) Uani 1 1 d . .
C55 C 0.20886(11) 0.72683(9) 0.16657(6) 0.0175(3) Uani 1 1 d . .
C54 C 0.61580(13) 0.68306(11) 0.38624(6) 0.0278(3) Uani 1 1 d . .
H54A H 0.5668 0.6216 0.3810 0.042 Uiso 1 1 calc R U
H54B H 0.5890 0.7232 0.4139 0.042 Uiso 1 1 calc R U
H54C H 0.6903 0.6724 0.4008 0.042 Uiso 1 1 calc R U
C53 C 0.70066(13) 0.82588(11) 0.33608(7) 0.0298(3) Uani 1 1 d . .
H53A H 0.7040 0.8569 0.2990 0.045 Uiso 1 1 calc R U
H53B H 0.7735 0.8113 0.3506 0.045 Uiso 1 1 calc R U
H53C H 0.6774 0.8688 0.3635 0.045 Uiso 1 1 calc R U
C52 C 0.61769(12) 0.73305(10) 0.32850(6) 0.0216(3) Uani 1 1 d . .
H52 H 0.5430 0.7499 0.3166 0.026 Uiso 1 1 calc R U
C51 C 0.63868(14) 0.70361(12) 0.08472(7) 0.0307(4) Uani 1 1 d . .
H51A H 0.7137 0.6907 0.0832 0.046 Uiso 1 1 calc R U
H51B H 0.6414 0.7649 0.1048 0.046 Uiso 1 1 calc R U
H51C H 0.6017 0.7062 0.0455 0.046 Uiso 1 1 calc R U
C50 C 0.56734(14) 0.52886(12) 0.08426(7) 0.0295(3) Uani 1 1 d . .
H50A H 0.5207 0.5301 0.0475 0.044 Uiso 1 1 calc R U
H50B H 0.5354 0.4766 0.1072 0.044 Uiso 1 1 calc R U
H50C H 0.6412 0.5191 0.0771 0.044 Uiso 1 1 calc R U
C49 C 0.57481(12) 0.62373(10) 0.11694(6) 0.0207(3) Uani 1 1 d . .
H49 H 0.4984 0.6379 0.1174 0.025 Uiso 1 1 calc R U
C48 C 0.64672(11) 0.67211(10) 0.28065(6) 0.0183(3) Uani 1 1 d . .
C47 C 0.74149(11) 0.62931(10) 0.28994(6) 0.0220(3) Uani 1 1 d . .
H47 H 0.7813 0.6322 0.3273 0.026 Uiso 1 1 calc R U
C46 C 0.77815(11) 0.58300(10) 0.24598(6) 0.0232(3) Uani 1 1 d . .
H46 H 0.8410 0.5522 0.2535 0.028 Uiso 1 1 calc R U
C45 C 0.72337(11) 0.58131(10) 0.19094(6) 0.0207(3) Uani 1 1 d . .
H45 H 0.7517 0.5521 0.1606 0.025 Uiso 1 1 calc R U
C44 C 0.62752(11) 0.62147(10) 0.17886(6) 0.0180(3) Uani 1 1 d . .
C43 C 0.58826(11) 0.66394(9) 0.22506(6) 0.0164(3) Uani 1 1 d . .
C42 C 0.38893(11) 0.83293(10) 0.19738(6) 0.0213(3) Uani 1 1 d . .
H42A H 0.3722 0.8608 0.2335 0.026 Uiso 1 1 calc R U
H42B H 0.3741 0.8762 0.1654 0.026 Uiso 1 1 calc R U
C41 C 0.50645(11) 0.81335(10) 0.20279(6) 0.0201(3) Uani 1 1 d . .
H41A H 0.5395 0.8274 0.1668 0.024 Uiso 1 1 calc R U
H41B H 0.5528 0.8510 0.2350 0.024 Uiso 1 1 calc R U
C40 C 0.38707(11) 0.66860(9) 0.20045(5) 0.0151(3) Uani 1 1 d . .
C12 C 0.77414(14) 0.33583(12) 0.13283(7) 0.0316(4) Uani 1 1 d . .
H12A H 0.7564 0.3056 0.0945 0.047 Uiso 1 1 calc R U
H12B H 0.8370 0.3871 0.1329 0.047 Uiso 1 1 calc R U
H12C H 0.7104 0.3624 0.1431 0.047 Uiso 1 1 calc R U
C13 C 0.67863(12) 0.33926(10) 0.36891(6) 0.0225(3) Uani 1 1 d . .
H13 H 0.6073 0.3108 0.3463 0.027 Uiso 1 1 calc R U
C14 C 0.69916(14) 0.27578(13) 0.42027(7) 0.0337(4) Uani 1 1 d . .
H14A H 0.7074 0.2122 0.4065 0.051 Uiso 1 1 calc R U
H14B H 0.6368 0.2704 0.4427 0.051 Uiso 1 1 calc R U
H14C H 0.7665 0.3040 0.4445 0.051 Uiso 1 1 calc R U
C15 C 0.66719(14) 0.43949(12) 0.38887(7) 0.0322(4) Uani 1 1 d . .
H15A H 0.6510 0.4781 0.3553 0.048 Uiso 1 1 calc R U
H15B H 0.7361 0.4691 0.4113 0.048 Uiso 1 1 calc R U
H15C H 0.6071 0.4355 0.4128 0.048 Uiso 1 1 calc R U
C16 C 0.38845(11) 0.13061(9) 0.18528(6) 0.0160(3) Uani 1 1 d . .
C17 C 0.29154(11) 0.11312(10) 0.21143(6) 0.0193(3) Uani 1 1 d . .
C18 C 0.20538(12) 0.04520(10) 0.18523(6) 0.0232(3) Uani 1 1 d . .
H18 H 0.1397 0.0307 0.2027 0.028 Uiso 1 1 calc R U
C19 C 0.21420(12) -0.00088(10) 0.13449(6) 0.0232(3) Uani 1 1 d . .
H19 H 0.1553 -0.0473 0.1176 0.028 Uiso 1 1 calc R U
C20 C 0.30886(12) 0.02049(10) 0.10821(6) 0.0209(3) Uani 1 1 d . .
H20 H 0.3132 -0.0104 0.0727 0.025 Uiso 1 1 calc R U
C21 C 0.39796(11) 0.08637(10) 0.13270(6) 0.0176(3) Uani 1 1 d . .
C22 C 0.27523(12) 0.16820(11) 0.26455(6) 0.0239(3) Uani 1 1 d . .
H22 H 0.3478 0.2057 0.2805 0.029 Uiso 1 1 calc R U
C23 C 0.23354(13) 0.10173(13) 0.31131(7) 0.0322(4) Uani 1 1 d . .
H23A H 0.1557 0.0759 0.3003 0.048 Uiso 1 1 calc R U
H23B H 0.2419 0.1377 0.3478 0.048 Uiso 1 1 calc R U
H23C H 0.2764 0.0491 0.3157 0.048 Uiso 1 1 calc R U
C24 C 0.19455(13) 0.23853(12) 0.24857(8) 0.0339(4) Uani 1 1 d . .
H24A H 0.2218 0.2810 0.2189 0.051 Uiso 1 1 calc R U
H24B H 0.1882 0.2765 0.2827 0.051 Uiso 1 1 calc R U
H24C H 0.1222 0.2029 0.2339 0.051 Uiso 1 1 calc R U
C25 C 0.49700(12) 0.11105(10) 0.10016(6) 0.0202(3) Uani 1 1 d . .
H25 H 0.5571 0.1504 0.1263 0.024 Uiso 1 1 calc R U
C26 C 0.53988(13) 0.02185(11) 0.08088(6) 0.0250(3) Uani 1 1 d . .
H26A H 0.4846 -0.0147 0.0524 0.038 Uiso 1 1 calc R U
H26B H 0.5545 -0.0178 0.1142 0.038 Uiso 1 1 calc R U
H26C H 0.6080 0.0410 0.0638 0.038 Uiso 1 1 calc R U
C27 C 0.46714(13) 0.17113(11) 0.04793(6) 0.0269(3) Uani 1 1 d . .
H27A H 0.5323 0.1896 0.0282 0.040 Uiso 1 1 calc R U
H27B H 0.4413 0.2286 0.0608 0.040 Uiso 1 1 calc R U
H27C H 0.4088 0.1335 0.0215 0.040 Uiso 1 1 calc R U
C28 C 0.44419(13) 0.02979(13) 0.39528(6) 0.0303(4) Uani 1 1 d . .
C29 C 0.40217(15) 0.04342(16) 0.44598(7) 0.0451(5) Uani 1 1 d . .
H29 H 0.4041 0.1053 0.4622 0.054 Uiso 1 1 calc R U
C30 C 0.35690(16) -0.0387(2) 0.47191(8) 0.0551(6) Uani 1 1 d . .
H30 H 0.3265 -0.0329 0.5069 0.066 Uiso 1 1 calc R U
C31 C 0.35481(15) -0.12894(18) 0.44812(8) 0.0523(6) Uani 1 1 d . .
H31 H 0.3231 -0.1833 0.4672 0.063 Uiso 1 1 calc R U
C32 C 0.39808(14) -0.14162(14) 0.39694(8) 0.0406(4) Uani 1 1 d . .
H32 H 0.3974 -0.2032 0.3806 0.049 Uiso 1 1 calc R U
C33 C 0.44187(12) -0.05949(12) 0.37152(6) 0.0279(3) Uani 1 1 d . .
C34 C 0.71827(11) 0.01037(9) 0.22262(6) 0.0177(3) Uani 1 1 d . .
C35 C 0.76405(12) -0.04843(10) 0.18863(6) 0.0230(3) Uani 1 1 d . .
H35 H 0.7237 -0.0784 0.1546 0.028 Uiso 1 1 calc R U
C36 C 0.87270(12) -0.06227(11) 0.20631(7) 0.0288(3) Uani 1 1 d . .
H36 H 0.9064 -0.1030 0.1841 0.035 Uiso 1 1 calc R U
C37 C 0.93106(12) -0.01749(11) 0.25534(7) 0.0286(3) Uani 1 1 d . .
H37 H 1.0039 -0.0291 0.2668 0.034 Uiso 1 1 calc R U
C38 C 0.88555(12) 0.04464(11) 0.28866(7) 0.0239(3) Uani 1 1 d . .
H38 H 0.9267 0.0767 0.3219 0.029 Uiso 1 1 calc R U
C39 C 0.77878(11) 0.05743(9) 0.27143(6) 0.0181(3) Uani 1 1 d . .

loop_
_atom_site_aniso_label
_atom_site_aniso_U_11
_atom_site_aniso_U_22
_atom_site_aniso_U_33
_atom_site_aniso_U_23
_atom_site_aniso_U_13
_atom_site_aniso_U_12
C1 0.0155(6) 0.0173(7) 0.0122(6) -0.0017(5) 0.0040(5) 0.0021(5)
O1 0.0283(6) 0.0302(6) 0.0241(5) 0.0008(4) 0.0097(4) 0.0044(5)
B1 0.0151(7) 0.0207(8) 0.0198(8) 0.0024(6) 0.0000(6) 0.0033(6)
N1 0.0153(6) 0.0138(5) 0.0187(6) 0.0003(4) 0.0009(4) 0.0022(4)
C2 0.0202(7) 0.0141(7) 0.0251(7) 0.0004(6) 0.0007(6) 0.0043(5)
N2 0.0144(5) 0.0132(5) 0.0187(6) 0.0008(4) -0.0001(4) 0.0026(4)
O2 0.0246(5) 0.0231(5) 0.0240(5) 0.0072(4) 0.0058(4) 0.0012(4)
B2 0.0156(7) 0.0138(7) 0.0180(7) 0.0007(6) 0.0008(6) 0.0023(6)
C3 0.0208(7) 0.0149(7) 0.0252(7) 0.0029(6) 0.0004(6) 0.0043(5)
B3 0.0158(7) 0.0180(8) 0.0229(8) -0.0002(6) 0.0025(6) 0.0010(6)
N3 0.0146(6) 0.0129(5) 0.0189(6) 0.0018(4) 0.0003(4) 0.0020(4)
O3 0.0143(5) 0.0158(5) 0.0208(5) -0.0010(4) 0.0013(4) 0.0043(4)
C4 0.0162(7) 0.0125(6) 0.0206(7) 0.0023(5) -0.0008(5) 0.0004(5)
B4 0.0167(8) 0.0149(7) 0.0213(8) 0.0007(6) 0.0011(6) 0.0025(6)
N4 0.0156(6) 0.0134(6) 0.0196(6) 0.0003(4) 0.0004(4) 0.0026(4)
O4 0.0172(5) 0.0178(5) 0.0202(5) -0.0001(4) 0.0001(4) 0.0041(4)
C5 0.0191(7) 0.0159(7) 0.0211(7) 0.0030(5) 0.0012(5) 0.0038(5)
O5 0.0312(6) 0.0198(5) 0.0217(5) -0.0005(4) 0.0024(4) 0.0069(4)
C6 0.0176(7) 0.0222(7) 0.0284(8) 0.0037(6) 0.0031(6) 0.0008(6)
O6 0.0331(6) 0.0193(5) 0.0162(5) 0.0022(4) 0.0065(4) 0.0051(4)
C7 0.0196(7) 0.0241(8) 0.0304(8) 0.0025(6) -0.0053(6) -0.0027(6)
O7 0.0174(5) 0.0188(5) 0.0268(5) -0.0007(4) 0.0018(4) -0.0009(4)
C8 0.0261(8) 0.0224(8) 0.0207(7) -0.0001(6) -0.0032(6) -0.0009(6)
O8 0.0202(5) 0.0158(5) 0.0210(5) -0.0015(4) -0.0009(4) 0.0031(4)
C9 0.0232(7) 0.0147(7) 0.0205(7) 0.0032(5) 0.0009(6) 0.0013(5)
C10 0.0192(7) 0.0226(7) 0.0227(7) -0.0005(6) 0.0036(6) 0.0035(6)
C11 0.0253(8) 0.0290(8) 0.0263(8) 0.0012(6) 0.0071(6) 0.0079(6)
C85 0.0774(16) 0.0583(14) 0.0360(10) 0.0030(10) 0.0124(10) 0.0242(12)
C84 0.0370(11) 0.0560(13) 0.0515(12) -0.0112(10) -0.0077(9) 0.0111(9)
C83 0.0360(11) 0.0592(14) 0.0752(15) -0.0047(12) 0.0190(11) -0.0035(10)
C82 0.0583(13) 0.0453(12) 0.0607(13) 0.0131(10) 0.0307(11) 0.0122(10)
C81 0.0485(11) 0.0450(11) 0.0417(10) 0.0073(9) 0.0102(8) 0.0185(9)
C80 0.0331(9) 0.0422(10) 0.0419(10) 0.0022(8) 0.0102(8) 0.0104(8)
C79 0.0432(10) 0.0348(10) 0.0339(9) -0.0042(8) 0.0051(8) 0.0080(8)
C78 0.0249(8) 0.0152(7) 0.0254(7) 0.0014(6) -0.0030(6) 0.0004(6)
C77 0.0370(9) 0.0221(8) 0.0305(8) -0.0056(7) -0.0023(7) 0.0058(7)
C76 0.0472(11) 0.0341(10) 0.0377(10) -0.0159(8) -0.0107(8) 0.0010(8)
C75 0.0332(10) 0.0401(11) 0.0518(11) -0.0126(9) -0.0152(8) -0.0053(8)
C74 0.0228(8) 0.0306(9) 0.0435(10) -0.0039(7) -0.0034(7) -0.0038(7)
C73 0.0248(8) 0.0144(7) 0.0274(8) 0.0009(6) -0.0007(6) -0.0025(6)
C72 0.0222(7) 0.0240(7) 0.0167(7) 0.0005(6) 0.0046(5) -0.0002(6)
C71 0.0409(9) 0.0238(8) 0.0233(8) 0.0036(6) 0.0046(7) 0.0017(7)
C70 0.0390(9) 0.0352(9) 0.0205(8) 0.0073(7) 0.0035(7) -0.0041(7)
C69 0.0417(10) 0.0461(11) 0.0177(7) -0.0009(7) 0.0082(7) -0.0010(8)
C68 0.0402(10) 0.0361(9) 0.0243(8) -0.0075(7) 0.0071(7) 0.0057(7)
C67 0.0208(7) 0.0255(8) 0.0221(7) 0.0018(6) 0.0047(6) 0.0022(6)
C66 0.0322(9) 0.0309(9) 0.0302(8) 0.0084(7) 0.0102(7) 0.0110(7)
C65 0.0276(8) 0.0231(8) 0.0226(7) 0.0014(6) 0.0014(6) 0.0033(6)
C64 0.0187(7) 0.0269(8) 0.0203(7) 0.0020(6) -0.0009(5) 0.0021(6)
C63 0.0380(10) 0.0636(13) 0.0373(10) -0.0203(9) -0.0007(8) 0.0219(9)
C62 0.0340(10) 0.0663(13) 0.0297(9) 0.0164(9) 0.0106(7) 0.0113(9)
C61 0.0220(8) 0.0400(9) 0.0243(8) 0.0002(7) 0.0049(6) 0.0118(7)
C60 0.0186(7) 0.0202(7) 0.0233(7) 0.0005(6) 0.0006(6) 0.0031(5)
C59 0.0204(8) 0.0374(9) 0.0242(8) 0.0017(7) -0.0041(6) 0.0036(6)
C58 0.0152(7) 0.0404(10) 0.0362(9) 0.0026(7) -0.0013(6) 0.0043(6)
C57 0.0194(7) 0.0314(8) 0.0329(8) 0.0036(7) 0.0070(6) 0.0063(6)
C56 0.0213(7) 0.0191(7) 0.0251(7) 0.0012(6) 0.0023(6) 0.0059(6)
C55 0.0141(6) 0.0147(7) 0.0230(7) -0.0001(5) -0.0008(5) 0.0028(5)
C54 0.0316(8) 0.0308(9) 0.0215(7) 0.0028(6) 0.0022(6) 0.0070(7)
C53 0.0329(9) 0.0230(8) 0.0298(8) 0.0002(6) -0.0059(7) 0.0006(7)
C52 0.0222(7) 0.0214(7) 0.0200(7) 0.0012(6) -0.0019(5) 0.0034(6)
C51 0.0359(9) 0.0316(9) 0.0249(8) 0.0082(7) 0.0058(7) 0.0047(7)
C50 0.0341(9) 0.0315(9) 0.0229(8) -0.0037(7) 0.0025(6) 0.0061(7)
C49 0.0186(7) 0.0242(7) 0.0196(7) 0.0015(6) 0.0020(5) 0.0050(6)
C48 0.0164(7) 0.0152(7) 0.0222(7) 0.0041(5) 0.0015(5) -0.0006(5)
C47 0.0168(7) 0.0243(8) 0.0231(7) 0.0071(6) -0.0026(5) 0.0009(6)
C46 0.0145(7) 0.0214(7) 0.0336(8) 0.0071(6) 0.0024(6) 0.0031(5)
C45 0.0170(7) 0.0180(7) 0.0276(7) 0.0027(6) 0.0059(6) 0.0021(5)
C44 0.0150(7) 0.0152(7) 0.0230(7) 0.0035(5) 0.0035(5) -0.0007(5)
C43 0.0142(6) 0.0126(6) 0.0219(7) 0.0034(5) 0.0018(5) 0.0010(5)
C42 0.0200(7) 0.0137(7) 0.0285(8) 0.0002(6) -0.0024(6) 0.0012(5)
C41 0.0193(7) 0.0140(7) 0.0261(7) 0.0041(6) 0.0004(6) 0.0011(5)
C40 0.0165(7) 0.0179(7) 0.0110(6) 0.0001(5) 0.0019(5) 0.0034(5)
C12 0.0370(9) 0.0376(9) 0.0235(8) 0.0015(7) 0.0034(7) 0.0161(7)
C13 0.0252(8) 0.0228(7) 0.0181(7) -0.0009(6) 0.0026(6) -0.0006(6)
C14 0.0346(9) 0.0404(10) 0.0250(8) 0.0087(7) 0.0057(7) 0.0006(7)
C15 0.0347(9) 0.0299(9) 0.0312(8) -0.0082(7) 0.0084(7) -0.0002(7)
C16 0.0153(6) 0.0128(6) 0.0190(6) 0.0014(5) -0.0014(5) 0.0022(5)
C17 0.0180(7) 0.0188(7) 0.0217(7) 0.0014(6) 0.0010(5) 0.0055(5)
C18 0.0165(7) 0.0232(8) 0.0287(8) 0.0021(6) 0.0013(6) 0.0009(6)
C19 0.0195(7) 0.0185(7) 0.0289(8) 0.0002(6) -0.0059(6) 0.0014(6)
C20 0.0247(7) 0.0174(7) 0.0198(7) 0.0000(6) -0.0026(6) 0.0053(6)
C21 0.0188(7) 0.0153(7) 0.0191(7) 0.0034(5) -0.0013(5) 0.0058(5)
C22 0.0163(7) 0.0291(8) 0.0259(8) -0.0053(6) 0.0032(6) 0.0023(6)
C23 0.0234(8) 0.0445(10) 0.0270(8) -0.0035(7) 0.0069(6) -0.0030(7)
C24 0.0228(8) 0.0356(9) 0.0448(10) -0.0099(8) 0.0039(7) 0.0098(7)
C25 0.0216(7) 0.0213(7) 0.0178(7) 0.0001(6) 0.0018(5) 0.0037(6)
C26 0.0305(8) 0.0276(8) 0.0192(7) 0.0005(6) 0.0039(6) 0.0108(6)
C27 0.0325(9) 0.0256(8) 0.0236(7) 0.0058(6) 0.0061(6) 0.0060(6)
C28 0.0227(8) 0.0452(10) 0.0241(8) 0.0088(7) 0.0058(6) 0.0059(7)
C29 0.0371(10) 0.0715(14) 0.0299(9) 0.0030(9) 0.0130(8) 0.0114(9)
C30 0.0364(11) 0.1017(19) 0.0300(10) 0.0227(11) 0.0148(8) 0.0102(11)
C31 0.0299(10) 0.0826(16) 0.0441(11) 0.0399(11) 0.0099(8) 0.0025(10)
C32 0.0274(9) 0.0501(11) 0.0436(10) 0.0271(9) 0.0056(7) 0.0022(8)
C33 0.0192(7) 0.0398(9) 0.0247(8) 0.0141(7) 0.0037(6) 0.0034(6)
C34 0.0139(6) 0.0150(7) 0.0248(7) 0.0054(5) 0.0045(5) 0.0019(5)
C35 0.0211(7) 0.0189(7) 0.0293(8) -0.0023(6) 0.0055(6) 0.0025(6)
C36 0.0222(8) 0.0241(8) 0.0433(9) 0.0003(7) 0.0125(7) 0.0076(6)
C37 0.0137(7) 0.0278(8) 0.0455(9) 0.0050(7) 0.0047(6) 0.0057(6)
C38 0.0173(7) 0.0221(7) 0.0309(8) 0.0041(6) -0.0004(6) 0.0011(6)
C39 0.0167(7) 0.0139(6) 0.0241(7) 0.0047(5) 0.0042(5) 0.0025(5)

loop_
_atom_type_symbol
_atom_type_description
_atom_type_scat_dispersion_real
_atom_type_scat_dispersion_imag
_atom_type_scat_source
C C 0.0033 0.0016 'International Tables Vol C Tables 4.2.6.8 and 6.1.1.4'
H H 0.0000 0.0000 'International Tables Vol C Tables 4.2.6.8 and 6.1.1.4'
B B 0.0013 0.0007 'International Tables Vol C Tables 4.2.6.8 and 6.1.1.4'
N N 0.0061 0.0033 'International Tables Vol C Tables 4.2.6.8 and 6.1.1.4'
O O 0.0106 0.0060 'International Tables Vol C Tables 4.2.6.8 and 6.1.1.4'

loop_
_geom_angle_atom_site_label_1
_geom_angle_atom_site_label_2
_geom_angle_atom_site_label_3
_geom_angle
N1 C1 N2 109.17(11)
N1 C1 B2 126.20(12)
N2 C1 B2 124.39(11)
C28 O1 B1 106.02(12)
O2 B1 O1 109.78(12)
O2 B1 B2 123.93(12)
O1 B1 B2 125.07(12)
C1 N1 C4 129.63(11)
C1 N1 C2 111.89(11)
C4 N1 C2 118.47(11)
N1 C2 C3 102.18(11)
N1 C2 H2A 111.3
C3 C2 H2A 111.3
N1 C2 H2B 111.3
C3 C2 H2B 111.3
H2A C2 H2B 109.2
C1 N2 C16 128.15(11)
C1 N2 C3 111.94(11)
C16 N2 C3 118.86(10)
C33 O2 B1 105.76(12)
O3 B2 O4 105.04(10)
O3 B2 C1 109.14(10)
O4 B2 C1 110.28(11)
O3 B2 B1 115.05(11)
O4 B2 B1 104.37(10)
C1 B2 B1 112.54(11)
N2 C3 C2 102.01(11)
N2 C3 H3A 111.4
C2 C3 H3A 111.4
N2 C3 H3B 111.4
C2 C3 H3B 111.4
H3A C3 H3B 109.2
O5 B3 O6 109.35(12)
O5 B3 B4 127.68(13)
O6 B3 B4 121.89(12)
C40 N3 C43 127.82(11)
C40 N3 C41 111.50(11)
C43 N3 C41 118.96(10)
C34 O3 B2 105.97(10)
C9 C4 C5 122.92(12)
C9 C4 N1 118.81(12)
C5 C4 N1 118.02(12)
O7 B4 O8 104.64(11)
O7 B4 C40 108.74(11)
O8 B4 C40 111.34(11)
O7 B4 B3 105.62(11)
O8 B4 B3 113.74(11)
C40 B4 B3 112.18(11)
C40 N4 C55 129.61(11)
C40 N4 C42 111.50(11)
C55 N4 C42 118.42(11)
C39 O4 B2 106.30(10)
C6 C5 C4 116.95(13)
C6 C5 C10 121.49(12)
C4 C5 C10 121.56(12)
C67 O5 B3 106.22(11)
C7 C6 C5 121.09(13)
C7 C6 H6 119.5
C5 C6 H6 119.5
C72 O6 B3 106.40(11)
C8 C7 C6 120.62(13)
C8 C7 H7 119.7
C6 C7 H7 119.7
C73 O7 B4 106.58(11)
C7 C8 C9 120.53(14)
C7 C8 H8 119.7
C9 C8 H8 119.7
C78 O8 B4 106.00(11)
C4 C9 C8 117.81(13)
C4 C9 C13 122.33(12)
C8 C9 C13 119.84(13)
C5 C10 C12 111.50(12)
C5 C10 C11 113.13(12)
C12 C10 C11 110.09(12)
C5 C10 H10 107.3
C12 C10 H10 107.3
C11 C10 H10 107.3
C10 C11 H11A 109.5
C10 C11 H11B 109.5
H11A C11 H11B 109.5
C10 C11 H11C 109.5
H11A C11 H11C 109.5
H11B C11 H11C 109.5
C79 C85 H85A 109.5
C79 C85 H85B 109.5
H85A C85 H85B 109.5
C79 C85 H85C 109.5
H85A C85 H85C 109.5
H85B C85 H85C 109.5
C83 C84 C79 120.44(19)
C83 C84 H84 119.8
C79 C84 H84 119.8
C82 C83 C84 121.12(19)
C82 C83 H83 119.4
C84 C83 H83 119.4
C83 C82 C81 119.46(19)
C83 C82 H82 120.3
C81 C82 H82 120.3
C82 C81 C80 120.06(19)
C82 C81 H81 120.0
C80 C81 H81 120.0
C81 C80 C79 121.60(17)
C81 C80 H80 119.2
C79 C80 H80 119.2
C80 C79 C84 117.30(17)
C80 C79 C85 121.26(18)
C84 C79 C85 121.44(18)
O8 C78 C77 127.92(14)
O8 C78 C73 111.01(12)
C77 C78 C73 121.05(14)
C78 C77 C76 117.52(16)
C78 C77 H77 121.2
C76 C77 H77 121.2
C75 C76 C77 121.19(16)
C75 C76 H76 119.4
C77 C76 H76 119.4
C76 C75 C74 121.11(16)
C76 C75 H75 119.4
C74 C75 H75 119.4
C73 C74 C75 117.54(16)
C73 C74 H74 121.2
C75 C74 H74 121.2
O7 C73 C74 127.40(14)
O7 C73 C78 111.02(12)
C74 C73 C78 121.56(14)
C67 C72 C71 122.28(13)
C67 C72 O6 108.96(12)
C71 C72 O6 128.74(13)
C72 C71 C70 116.33(15)
C72 C71 H71 121.8
C70 C71 H71 121.8
C69 C70 C71 121.52(15)
C69 C70 H70 119.2
C71 C70 H70 119.2
C70 C69 C68 121.56(14)
C70 C69 H69 119.2
C68 C69 H69 119.2
C67 C68 C69 116.53(15)
C67 C68 H68 121.7
C69 C68 H68 121.7
C68 C67 C72 121.78(14)
C68 C67 O5 129.16(14)
C72 C67 O5 109.04(12)
C64 C66 H66A 109.5
C64 C66 H66B 109.5
H66A C66 H66B 109.5
C64 C66 H66C 109.5
H66A C66 H66C 109.5
H66B C66 H66C 109.5
C64 C65 H65A 109.5
C64 C65 H65B 109.5
H65A C65 H65B 109.5
C64 C65 H65C 109.5
H65A C65 H65C 109.5
H65B C65 H65C 109.5
C60 C64 C66 111.73(12)
C60 C64 C65 112.28(12)
C66 C64 C65 110.07(12)
C60 C64 H64 107.5
C66 C64 H64 107.5
C65 C64 H64 107.5
C61 C63 H63A 109.5
C61 C63 H63B 109.5
H63A C63 H63B 109.5
C61 C63 H63C 109.5
H63A C63 H63C 109.5
H63B C63 H63C 109.5
C61 C62 H62A 109.5
C61 C62 H62B 109.5
H62A C62 H62B 109.5
C61 C62 H62C 109.5
H62A C62 H62C 109.5
H62B C62 H62C 109.5
C56 C61 C62 112.07(14)
C56 C61 C63 109.62(13)
C62 C61 C63 110.88(14)
C56 C61 H61 108.0
C62 C61 H61 108.0
C63 C61 H61 108.0
C59 C60 C55 117.73(13)
C59 C60 C64 119.94(13)
C55 C60 C64 122.32(12)
C58 C59 C60 120.81(14)
C58 C59 H59 119.6
C60 C59 H59 119.6
C57 C58 C59 120.19(14)
C57 C58 H58 119.9
C59 C58 H58 119.9
C58 C57 C56 121.32(14)
C58 C57 H57 119.3
C56 C57 H57 119.3
C57 C56 C55 117.49(13)
C57 C56 C61 119.46(13)
C55 C56 C61 123.05(13)
C56 C55 C60 122.34(12)
C56 C55 N4 119.28(12)
C60 C55 N4 118.13(12)
C52 C54 H54A 109.5
C52 C54 H54B 109.5
H54A C54 H54B 109.5
C52 C54 H54C 109.5
H54A C54 H54C 109.5
H54B C54 H54C 109.5
C52 C53 H53A 109.5
C52 C53 H53B 109.5
H53A C53 H53B 109.5
C52 C53 H53C 109.5
H53A C53 H53C 109.5
H53B C53 H53C 109.5
C48 C52 C54 113.68(12)
C48 C52 C53 109.04(12)
C54 C52 C53 109.27(12)
C48 C52 H52 108.2
C54 C52 H52 108.2
C53 C52 H52 108.2
C49 C51 H51A 109.5
C49 C51 H51B 109.5
H51A C51 H51B 109.5
C49 C51 H51C 109.5
H51A C51 H51C 109.5
H51B C51 H51C 109.5
C49 C50 H50A 109.5
C49 C50 H50B 109.5
H50A C50 H50B 109.5
C49 C50 H50C 109.5
H50A C50 H50C 109.5
H50B C50 H50C 109.5
C44 C49 C50 112.90(12)
C44 C49 C51 110.45(12)
C50 C49 C51 109.25(12)
C44 C49 H49 108.0
C50 C49 H49 108.0
C51 C49 H49 108.0
C47 C48 C43 117.64(13)
C47 C48 C52 119.24(12)
C43 C48 C52 122.83(12)
C46 C47 C48 121.30(13)
C46 C47 H47 119.4
C48 C47 H47 119.4
C47 C46 C45 119.96(13)
C47 C46 H46 120.0
C45 C46 H46 120.0
C46 C45 C44 121.61(13)
C46 C45 H45 119.2
C44 C45 H45 119.2
C45 C44 C43 117.40(13)
C45 C44 C49 119.47(12)
C43 C44 C49 122.99(12)
C48 C43 C44 121.85(12)
C48 C43 N3 118.40(12)
C44 C43 N3 119.39(12)
N4 C42 C41 101.76(11)
N4 C42 H42A 111.4
C41 C42 H42A 111.4
N4 C42 H42B 111.4
C41 C42 H42B 111.4
H42A C42 H42B 109.3
N3 C41 C42 101.87(10)
N3 C41 H41A 111.4
C42 C41 H41A 111.4
N3 C41 H41B 111.4
C42 C41 H41B 111.4
H41A C41 H41B 109.3
N4 C40 N3 108.96(11)
N4 C40 B4 126.03(12)
N3 C40 B4 124.53(11)
C10 C12 H12A 109.5
C10 C12 H12B 109.5
H12A C12 H12B 109.5
C10 C12 H12C 109.5
H12A C12 H12C 109.5
H12B C12 H12C 109.5
C9 C13 C15 111.15(12)
C9 C13 C14 111.56(12)
C15 C13 C14 110.84(13)
C9 C13 H13 107.7
C15 C13 H13 107.7
C14 C13 H13 107.7
C13 C14 H14A 109.5
C13 C14 H14B 109.5
H14A C14 H14B 109.5
C13 C14 H14C 109.5
H14A C14 H14C 109.5
H14B C14 H14C 109.5
C13 C15 H15A 109.5
C13 C15 H15B 109.5
H15A C15 H15B 109.5
C13 C15 H15C 109.5
H15A C15 H15C 109.5
H15B C15 H15C 109.5
C17 C16 C21 121.86(12)
C17 C16 N2 118.36(12)
C21 C16 N2 119.29(12)
C18 C17 C16 117.83(13)
C18 C17 C22 119.55(12)
C16 C17 C22 122.54(12)
C19 C18 C17 121.13(13)
C19 C18 H18 119.4
C17 C18 H18 119.4
C18 C19 C20 120.00(13)
C18 C19 H19 120.0
C20 C19 H19 120.0
C19 C20 C21 121.44(13)
C19 C20 H20 119.3
C21 C20 H20 119.3
C20 C21 C16 117.64(12)
C20 C21 C25 118.99(12)
C16 C21 C25 123.27(12)
C17 C22 C23 112.01(13)
C17 C22 C24 110.13(12)
C23 C22 C24 109.88(13)
C17 C22 H22 108.2
C23 C22 H22 108.2
C24 C22 H22 108.2
C22 C23 H23A 109.5
C22 C23 H23B 109.5
H23A C23 H23B 109.5
C22 C23 H23C 109.5
H23A C23 H23C 109.5
H23B C23 H23C 109.5
C22 C24 H24A 109.5
C22 C24 H24B 109.5
H24A C24 H24B 109.5
C22 C24 H24C 109.5
H24A C24 H24C 109.5
H24B C24 H24C 109.5
C21 C25 C26 112.15(12)
C21 C25 C27 109.76(11)
C26 C25 C27 110.19(12)
C21 C25 H25 108.2
C26 C25 H25 108.2
C27 C25 H25 108.2
C25 C26 H26A 109.5
C25 C26 H26B 109.5
H26A C26 H26B 109.5
C25 C26 H26C 109.5
H26A C26 H26C 109.5
H26B C26 H26C 109.5
C25 C27 H27A 109.5
C25 C27 H27B 109.5
H27A C27 H27B 109.5
C25 C27 H27C 109.5
H27A C27 H27C 109.5
H27B C27 H27C 109.5
C33 C28 C29 122.36(16)
C33 C28 O1 109.14(13)
C29 C28 O1 128.49(17)
C28 C29 C30 116.0(2)
C28 C29 H29 122.0
C30 C29 H29 122.0
C29 C30 C31 121.76(18)
C29 C30 H30 119.1
C31 C30 H30 119.1
C30 C31 C32 121.59(18)
C30 C31 H31 119.2
C32 C31 H31 119.2
C33 C32 C31 115.9(2)
C33 C32 H32 122.0
C31 C32 H32 122.0
C28 C33 C32 122.35(16)
C28 C33 O2 109.29(13)
C32 C33 O2 128.35(16)
O3 C34 C35 127.22(13)
O3 C34 C39 111.36(11)
C35 C34 C39 121.40(13)
C34 C35 C36 117.41(14)
C34 C35 H35 121.3
C36 C35 H35 121.3
C37 C36 C35 120.88(14)
C37 C36 H36 119.6
C35 C36 H36 119.6
C36 C37 C38 121.52(14)
C36 C37 H37 119.2
C38 C37 H37 119.2
C39 C38 C37 117.40(14)
C39 C38 H38 121.3
C37 C38 H38 121.3
O4 C39 C38 127.38(13)
O4 C39 C34 111.26(12)
C38 C39 C34 121.33(13)

loop_
_geom_bond_atom_site_label_1
_geom_bond_atom_site_label_2
_geom_bond_distance
C1 N1 1.3294(17)
C1 N2 1.3415(17)
C1 B2 1.645(2)
O1 C28 1.3829(18)
O1 B1 1.3977(19)
B1 O2 1.3977(19)
B1 B2 1.726(2)
N1 C4 1.4469(17)
N1 C2 1.4812(17)
C2 C3 1.5201(19)
C2 H2A 0.9900
C2 H2B 0.9900
N2 C16 1.4425(17)
N2 C3 1.4779(17)
O2 C33 1.3864(17)
B2 O3 1.5027(17)
B2 O4 1.5050(17)
C3 H3A 0.9900
C3 H3B 0.9900
B3 O5 1.3949(19)
B3 O6 1.3976(19)
B3 B4 1.731(2)
N3 C40 1.3412(17)
N3 C43 1.4446(17)
N3 C41 1.4799(17)
O3 C34 1.3674(16)
C4 C9 1.3935(19)
C4 C5 1.4053(19)
B4 O7 1.4974(18)
B4 O8 1.5015(18)
B4 C40 1.669(2)
N4 C40 1.3362(17)
N4 C55 1.4473(17)
N4 C42 1.4802(17)
O4 C39 1.3592(16)
C5 C6 1.394(2)
C5 C10 1.524(2)
O5 C67 1.3871(17)
C6 C7 1.385(2)
C6 H6 0.9500
O6 C72 1.3828(16)
C7 C8 1.382(2)
C7 H7 0.9500
O7 C73 1.3571(17)
C8 C9 1.394(2)
C8 H8 0.9500
O8 C78 1.3689(17)
C9 C13 1.5216(19)
C10 C12 1.530(2)
C10 C11 1.5330(19)
C10 H10 1.0000
C11 H11A 0.9800
C11 H11B 0.9800
C11 H11C 0.9800
C85 C79 1.501(3)
C85 H85A 0.9800
C85 H85B 0.9800
C85 H85C 0.9800
C84 C83 1.380(3)
C84 C79 1.396(3)
C84 H84 0.9500
C83 C82 1.366(3)
C83 H83 0.9500
C82 C81 1.366(3)
C82 H82 0.9500
C81 C80 1.384(2)
C81 H81 0.9500
C80 C79 1.385(3)
C80 H80 0.9500
C78 C77 1.377(2)
C78 C73 1.396(2)
C77 C76 1.405(2)
C77 H77 0.9500
C76 C75 1.378(3)
C76 H76 0.9500
C75 C74 1.397(3)
C75 H75 0.9500
C74 C73 1.378(2)
C74 H74 0.9500
C72 C67 1.376(2)
C72 C71 1.378(2)
C71 C70 1.391(2)
C71 H71 0.9500
C70 C69 1.380(3)
C70 H70 0.9500
C69 C68 1.394(2)
C69 H69 0.9500
C68 C67 1.376(2)
C68 H68 0.9500
C66 C64 1.526(2)
C66 H66A 0.9800
C66 H66B 0.9800
C66 H66C 0.9800
C65 C64 1.532(2)
C65 H65A 0.9800
C65 H65B 0.9800
C65 H65C 0.9800
C64 C60 1.5254(19)
C64 H64 1.0000
C63 C61 1.533(2)
C63 H63A 0.9800
C63 H63B 0.9800
C63 H63C 0.9800
C62 C61 1.528(2)
C62 H62A 0.9800
C62 H62B 0.9800
C62 H62C 0.9800
C61 C56 1.516(2)
C61 H61 1.0000
C60 C59 1.392(2)
C60 C55 1.4016(19)
C59 C58 1.385(2)
C59 H59 0.9500
C58 C57 1.379(2)
C58 H58 0.9500
C57 C56 1.392(2)
C57 H57 0.9500
C56 C55 1.3982(19)
C54 C52 1.5331(19)
C54 H54A 0.9800
C54 H54B 0.9800
C54 H54C 0.9800
C53 C52 1.535(2)
C53 H53A 0.9800
C53 H53B 0.9800
C53 H53C 0.9800
C52 C48 1.5225(19)
C52 H52 1.0000
C51 C49 1.535(2)
C51 H51A 0.9800
C51 H51B 0.9800
C51 H51C 0.9800
C50 C49 1.529(2)
C50 H50A 0.9800
C50 H50B 0.9800
C50 H50C 0.9800
C49 C44 1.5217(19)
C49 H49 1.0000
C48 C47 1.399(2)
C48 C43 1.4081(19)
C47 C46 1.378(2)
C47 H47 0.9500
C46 C45 1.383(2)
C46 H46 0.9500
C45 C44 1.3956(19)
C45 H45 0.9500
C44 C43 1.4083(19)
C42 C41 1.5156(19)
C42 H42A 0.9900
C42 H42B 0.9900
C41 H41A 0.9900
C41 H41B 0.9900
C12 H12A 0.9800
C12 H12B 0.9800
C12 H12C 0.9800
C13 C15 1.527(2)
C13 C14 1.529(2)
C13 H13 1.0000
C14 H14A 0.9800
C14 H14B 0.9800
C14 H14C 0.9800
C15 H15A 0.9800
C15 H15B 0.9800
C15 H15C 0.9800
C16 C17 1.4025(19)
C16 C21 1.4058(19)
C17 C18 1.401(2)
C17 C22 1.5169(19)
C18 C19 1.378(2)
C18 H18 0.9500
C19 C20 1.383(2)
C19 H19 0.9500
C20 C21 1.394(2)
C20 H20 0.9500
C21 C25 1.5188(19)
C22 C23 1.535(2)
C22 C24 1.536(2)
C22 H22 1.0000
C23 H23A 0.9800
C23 H23B 0.9800
C23 H23C 0.9800
C24 H24A 0.9800
C24 H24B 0.9800
C24 H24C 0.9800
C25 C26 1.532(2)
C25 C27 1.538(2)
C25 H25 1.0000
C26 H26A 0.9800
C26 H26B 0.9800
C26 H26C 0.9800
C27 H27A 0.9800
C27 H27B 0.9800
C27 H27C 0.9800
C28 C33 1.375(2)
C28 C29 1.378(2)
C29 C30 1.389(3)
C29 H29 0.9500
C30 C31 1.389(3)
C30 H30 0.9500
C31 C32 1.394(3)
C31 H31 0.9500
C32 C33 1.377(2)
C32 H32 0.9500
C34 C35 1.3786(19)
C34 C39 1.395(2)
C35 C36 1.405(2)
C35 H35 0.9500
C36 C37 1.377(2)
C36 H36 0.9500
C37 C38 1.399(2)
C37 H37 0.9500
C38 C39 1.376(2)
C38 H38 0.9500
